data_4031741
loop_
_publ_author_name
'Langbein, Susanne'
'Wadepohl, Hubert'
'Gade, Lutz H.'

_publ_section_title
;
 Arylmercapto Substituted Tetraazaperopyrene Derivatives and Their
 Oxidation to Tetrasulfones: Photophysics and Electrochemistry.
;
_journal_issue 24
_journal_name_full 'The Journal of organic chemistry'
_journal_page_first 12620
_journal_page_last 12626
_journal_paper_doi 10.1021/acs.joc.5b01969
_journal_volume 80
_journal_year 2015
_chemical_formula_moiety 'C68 H56 F14 N4 S4'
_chemical_formula_sum 'C71 H56 F14 N4 O S4'
_chemical_formula_weight 1375.43
_space_group_crystal_system triclinic
_space_group_IT_number 2
_space_group_name_Hall '-P 1'
_space_group_name_H-M_alt 'P -1'
_symmetry_cell_setting triclinic
_symmetry_Int_Tables_number 2
_symmetry_space_group_name_Hall '-P 1'
_symmetry_space_group_name_H-M 'P -1'
_atom_sites_solution_hydrogens geom
_atom_sites_solution_primary iterative
_atom_sites_solution_secondary difmap
_audit_block_code ga_sl1
_audit_creation_date
;
'Mon Apr 15 12:15:05 2013'
;
_audit_creation_method
;
Olex2 1.2
(compiled 2015.01.26 svn.r3151 for OlexSys, GUI svn.r4998)
;
_audit_update_record '18.08.2015 15:08:31 CEST UTC+02:00  encif 1.32'
_cell_angle_alpha 108.533(3)
_cell_angle_beta 91.452(3)
_cell_angle_gamma 99.953(4)
_cell_formula_units_Z 1
_cell_length_a 5.8355(2)
_cell_length_b 15.6172(7)
_cell_length_c 19.3487(5)
_cell_measurement_reflns_used 8610
_cell_measurement_temperature 110(1)
_cell_measurement_theta_max 70.1610
_cell_measurement_theta_min 4.4720
_cell_volume 1640.63(11)
_computing_cell_refinement
;
CrysAlisPro, Agilent Technologies,
Version 1.171.36.28 (release 01-02-2013 CrysAlis171 .NET)
(compiled Feb  1 2013,16:14:44)
;
_computing_data_collection
;
CrysAlisPro, Agilent Technologies,
Version 1.171.36.28 (release 01-02-2013 CrysAlis171 .NET)
(compiled Feb  1 2013,16:14:44)
;
_computing_data_reduction
;
CrysAlisPro, Agilent Technologies,
Version 1.171.36.28 (release 01-02-2013 CrysAlis171 .NET)
(compiled Feb  1 2013,16:14:44)
;
_computing_molecular_graphics 'Olex2 (Dolomanov et al., 2009)'
_computing_publication_material 'encif (Wadepohl, 2009-14); encifer 1.5 (CCDC, 2014)'
_computing_structure_refinement 'ShelXL (Sheldrick, 2008)'
_computing_structure_solution 'SUPERFLIP (Palatinus, 2007-2009)'
_diffrn_ambient_temperature 110(1)
_diffrn_detector 'CCD plate'
_diffrn_detector_area_resol_mean 7.9621
_diffrn_detector_type 'Agilent EOS'
_diffrn_measured_fraction_theta_full 0.981
_diffrn_measured_fraction_theta_max 0.957
_diffrn_measurement_details
;
  1 omega  -65.00  -39.00   0.5000    5.0000
omega____ theta____ kappa____ phi______ frames
    -        0.0000  -38.0000 -180.0000 52

  2 omega  -35.00   26.00   0.5000    5.0000
omega____ theta____ kappa____ phi______ frames
    -        0.0000  -38.0000 -180.0000 122

  3 omega  -13.00   64.00   0.5000   22.0000
omega____ theta____ kappa____ phi______ frames
    -       -3.5000   50.0000  -90.0000 154

  4 omega   20.00   61.00   0.5000   22.0000
omega____ theta____ kappa____ phi______ frames
    -       -3.5000   64.0000  150.0000 82

  5 omega  -29.00   45.00   0.5000   22.0000
omega____ theta____ kappa____ phi______ frames
    -       -3.5000   38.0000   30.0000 148

  6 omega   -2.00   25.00   0.5000    5.0000
omega____ theta____ kappa____ phi______ frames
    -       22.0000   68.0000 -172.6842 54

  7 omega   -7.00   27.00   0.5000    5.0000
omega____ theta____ kappa____ phi______ frames
    -       22.0000   80.0000    2.0049 68

  8 omega   58.00   90.00   0.5000    5.0000
omega____ theta____ kappa____ phi______ frames
    -       22.0000   68.0000 -172.6842 64

  9 omega    3.00   28.00   0.5000   22.0000
omega____ theta____ kappa____ phi______ frames
    -       34.0000   79.0000 -127.6459 50

 10 omega    7.00   32.00   0.5000   22.0000
omega____ theta____ kappa____ phi______ frames
    -       38.0000   78.0000   40.4185 50

 11 omega   11.00   36.00   0.5000   22.0000
omega____ theta____ kappa____ phi______ frames
    -       42.0000   79.0000  -75.5971 50

 12 omega   16.00   78.00   0.5000   22.0000
omega____ theta____ kappa____ phi______ frames
    -       42.0000   77.0000   44.5525 124

 13 omega   19.00   68.00   0.5000   22.0000
omega____ theta____ kappa____ phi______ frames
    -       46.0000   77.0000  -63.2534 98

 14 omega   15.00   40.00   0.5000   22.0000
omega____ theta____ kappa____ phi______ frames
    -       46.0000   79.0000   45.2332 50

 15 omega   17.00   42.00   0.5000   22.0000
omega____ theta____ kappa____ phi______ frames
    -       46.0000   80.0000  146.6503 50

 16 omega   14.00   39.00   0.5000   22.0000
omega____ theta____ kappa____ phi______ frames
    -       46.0000   80.0000 -126.9859 50

 17 omega   21.00   47.00   0.5000   22.0000
omega____ theta____ kappa____ phi______ frames
    -       46.0000   78.0000  -29.3646 52

 18 omega   14.00   39.00   0.5000   22.0000
omega____ theta____ kappa____ phi______ frames
    -       46.0000   80.0000  127.9433 50

 19 omega   94.00  119.00   0.5000   22.0000
omega____ theta____ kappa____ phi______ frames
    -       50.0000   73.0000  175.6175 50

 20 omega   18.00   43.00   0.5000   22.0000
omega____ theta____ kappa____ phi______ frames
    -       50.0000   80.0000  -49.4584 50

 21 omega   23.00   50.00   0.5000   22.0000
omega____ theta____ kappa____ phi______ frames
    -       50.0000   73.0000  175.6175 54

 22 omega   19.00   46.00   0.5000   22.0000
omega____ theta____ kappa____ phi______ frames
    -       50.0000   78.0000   84.3932 54

 23 omega   19.00   44.00   0.5000   22.0000
omega____ theta____ kappa____ phi______ frames
    -       50.0000   78.0000   42.6349 50

 24 omega  -13.00   80.00   0.5000   22.0000
omega____ theta____ kappa____ phi______ frames
    -       54.0000  -76.0000  117.6710 186

 25 omega   33.00   60.00   0.5000   22.0000
omega____ theta____ kappa____ phi______ frames
    -       58.0000   76.0000  -45.0243 54

 26 omega   30.00   57.00   0.5000   22.0000
omega____ theta____ kappa____ phi______ frames
    -       58.0000   73.0000   73.8677 54

 27 omega   34.00   61.00   0.5000   22.0000
omega____ theta____ kappa____ phi______ frames
    -       58.0000   68.0000 -134.4092 54

 28 omega   37.00   66.00   0.5000   22.0000
omega____ theta____ kappa____ phi______ frames
    -       58.0000   60.0000  168.3357 58

 29 omega   36.00   64.00   0.5000   22.0000
omega____ theta____ kappa____ phi______ frames
    -       58.0000   71.0000  123.6062 56

 30 omega   28.00   55.00   0.5000   22.0000
omega____ theta____ kappa____ phi______ frames
    -       58.0000   77.0000 -100.6308 54

 31 omega   28.00   55.00   0.5000   22.0000
omega____ theta____ kappa____ phi______ frames
    -       58.0000   77.0000  171.4003 54

 32 omega   30.00   57.00   0.5000   22.0000
omega____ theta____ kappa____ phi______ frames
    -       58.0000   75.0000   37.5033 54

 33 omega  100.00  127.00   0.5000   22.0000
omega____ theta____ kappa____ phi______ frames
    -       62.0000   70.0000   79.3192 54

 34 omega   41.00   94.00   0.5000   22.0000
omega____ theta____ kappa____ phi______ frames
    -       62.0000   64.0000   41.9034 106

 35 omega   35.00   62.00   0.5000   22.0000
omega____ theta____ kappa____ phi______ frames
    -       62.0000   72.0000 -158.9172 54

 36 omega   34.00   73.00   0.5000   22.0000
omega____ theta____ kappa____ phi______ frames
    -       62.0000   77.0000  -23.8975 78

 37 omega  100.00  131.00   0.5000   22.0000
omega____ theta____ kappa____ phi______ frames
    -       62.0000   72.0000 -158.9172 62

 38 omega   37.00   64.00   0.5000   22.0000
omega____ theta____ kappa____ phi______ frames
    -       62.0000   77.0000  167.6250 54

 39 omega   41.00   68.00   0.5000   22.0000
omega____ theta____ kappa____ phi______ frames
    -       62.0000   70.0000   79.3192 54

 40 omega   37.00   64.00   0.5000   22.0000
omega____ theta____ kappa____ phi______ frames
    -       66.0000   75.0000  100.2362 54

 41 omega   38.00   65.00   0.5000   22.0000
omega____ theta____ kappa____ phi______ frames
    -       66.0000   74.0000  -72.2224 54

 42 omega   41.00   71.00   0.5000   22.0000
omega____ theta____ kappa____ phi______ frames
    -       66.0000   72.0000  -99.7490 60

 43 omega   40.00   67.00   0.5000   22.0000
omega____ theta____ kappa____ phi______ frames
    -       66.0000   74.0000 -149.5294 54

 44 omega   42.00   67.00   0.5000   22.0000
omega____ theta____ kappa____ phi______ frames
    -       70.0000   76.0000  -42.2012 50

 45 omega   43.00   70.00   0.5000   22.0000
omega____ theta____ kappa____ phi______ frames
    -       70.0000   72.0000  -46.4239 54

 46 omega   41.00   78.00   0.5000   22.0000
omega____ theta____ kappa____ phi______ frames
    -       70.0000   76.0000  -61.8749 74

 47 omega   58.00   85.00   0.5000   22.0000
omega____ theta____ kappa____ phi______ frames
    -       70.0000   51.0000 -100.7886 54

 48 omega    1.00  101.00   0.5000   22.0000
omega____ theta____ kappa____ phi______ frames
    -       70.0000  -79.0000  -54.3336 200

 49 omega   42.00  138.00   0.5000   22.0000
omega____ theta____ kappa____ phi______ frames
    -       70.0000   73.0000   37.0991 192

 50 omega   54.00   81.00   0.5000   22.0000
omega____ theta____ kappa____ phi______ frames
    -       74.0000   62.0000   66.7600 54

 51 omega   46.00  110.00   0.5000   22.0000
omega____ theta____ kappa____ phi______ frames
    -       74.0000   77.0000  -18.5159 128

 52 omega   52.00   78.00   0.5000   22.0000
omega____ theta____ kappa____ phi______ frames
    -       78.0000   72.0000   95.8596 52

 53 omega   51.00  113.00   0.5000   22.0000
omega____ theta____ kappa____ phi______ frames
    -       78.0000   72.0000  127.7873 124

 54 omega   56.00  118.00   0.5000   22.0000
omega____ theta____ kappa____ phi______ frames
    -       78.0000   65.0000  -73.6362 124

 55 omega   51.00  147.00   0.5000   22.0000
omega____ theta____ kappa____ phi______ frames
    -       78.0000   71.0000 -133.3175 192

 56 omega    7.00  110.00   0.5000   22.0000
omega____ theta____ kappa____ phi______ frames
    -       78.0000  -80.0000  109.4442 206

 57 omega   64.00  114.00   0.5000   25.0000
omega____ theta____ kappa____ phi______ frames
    -       82.0000   53.0000 -146.6903 100

 58 omega   70.00  135.00   0.5000   25.0000
omega____ theta____ kappa____ phi______ frames
    -       82.0000   47.0000    9.2750 130

 59 omega   67.00  150.00   0.5000   25.0000
omega____ theta____ kappa____ phi______ frames
    -       86.0000   57.0000  148.4177 166

 60 omega   63.00   90.00   0.5000   25.0000
omega____ theta____ kappa____ phi______ frames
    -       86.0000   68.0000   71.0125 54

 61 omega   56.00   88.00   0.5000   25.0000
omega____ theta____ kappa____ phi______ frames
    -       86.0000  -80.0000    7.3468 64

 62 omega   57.00  147.00   0.5000   25.0000
omega____ theta____ kappa____ phi______ frames
    -       86.0000   75.0000  -51.8106 180

 63 omega  124.00  160.00   0.5000   25.0000
omega____ theta____ kappa____ phi______ frames
    -       90.0000   75.0000   48.5280 72

 64 omega   61.00   88.00   0.5000   25.0000
omega____ theta____ kappa____ phi______ frames
    -       90.0000   75.0000   48.5280 54

 65 omega  129.00  160.00   0.5000   25.0000
omega____ theta____ kappa____ phi______ frames
    -       94.0000   63.0000   84.9905 62

 66 omega   72.00  122.00   0.5000   25.0000
omega____ theta____ kappa____ phi______ frames
    -       94.0000   63.0000   84.9905 100

 67 omega   79.00  166.00   0.5000   25.0000
omega____ theta____ kappa____ phi______ frames
    -      108.0000   76.0000  -73.5783 174

 68 omega   72.00   99.00   0.5000   25.0000
omega____ theta____ kappa____ phi______ frames
    -      108.0000  -80.0000    1.6646 54

 69 omega   74.00  102.00   0.5000   25.0000
omega____ theta____ kappa____ phi______ frames
    -      108.0000  -77.0000  -90.0000 56

 70 omega   37.00   64.00   0.5000   25.0000
omega____ theta____ kappa____ phi______ frames
    -      108.0000  -80.0000    1.6646 54

 71 omega   83.00  162.00   0.5000   25.0000
omega____ theta____ kappa____ phi______ frames
    -      108.0000   38.0000  120.0000 158

 72 omega   83.00  110.00   0.5000   25.0000
omega____ theta____ kappa____ phi______ frames
    -      108.0000   38.0000    0.0000 54

 73 omega   83.00  110.00   0.5000   25.0000
omega____ theta____ kappa____ phi______ frames
    -      108.0000   38.0000 -120.0000 54

 74 omega   84.00  119.00   0.5000   25.0000
omega____ theta____ kappa____ phi______ frames
    -      108.0000   38.0000 -150.0000 70

 75 omega   82.00  111.00   0.5000   25.0000
omega____ theta____ kappa____ phi______ frames
    -      108.0000   38.0000  -60.0000 58

 76 omega   84.00  113.00   0.5000   25.0000
omega____ theta____ kappa____ phi______ frames
    -      108.0000   38.0000 -180.0000 58

 77 omega   85.00  112.00   0.5000   25.0000
omega____ theta____ kappa____ phi______ frames
    -      108.0000   64.0000    0.0000 54

 78 omega   59.00  103.00   0.5000   25.0000
omega____ theta____ kappa____ phi______ frames
    -      108.0000  -80.0000  179.7949 88

 79 omega   82.00  111.00   0.5000   25.0000
omega____ theta____ kappa____ phi______ frames
    -      108.0000   38.0000  -90.0000 58

 80 omega   39.00  137.00   0.5000   25.0000
omega____ theta____ kappa____ phi______ frames
    -      108.0000  -80.0000 -120.9410 196

 81 omega   85.00  125.00   0.5000   25.0000
omega____ theta____ kappa____ phi______ frames
    -      108.0000   64.0000   60.0000 80

 82 omega   84.00  135.00   0.5000   25.0000
omega____ theta____ kappa____ phi______ frames
    -      108.0000   38.0000   30.0000 102

 83 omega   85.00  148.00   0.5000   25.0000
omega____ theta____ kappa____ phi______ frames
    -      108.0000   64.0000 -150.0000 126

 84 omega   86.00  111.00   0.5000   25.0000
omega____ theta____ kappa____ phi______ frames
    -      108.0000   64.0000   90.0000 50

 85 omega   81.00  108.00   0.5000   25.0000
omega____ theta____ kappa____ phi______ frames
    -      108.0000   77.0000  -90.0000 54

 86 omega   78.00  119.00   0.5000   25.0000
omega____ theta____ kappa____ phi______ frames
    -      108.0000  -79.0000  -50.4498 82

 87 omega   79.00  106.00   0.5000   25.0000
omega____ theta____ kappa____ phi______ frames
    -      108.0000   77.0000  120.0000 54

 88 omega   40.00   65.00   0.5000   25.0000
omega____ theta____ kappa____ phi______ frames
    -      108.0000  -79.0000  -50.4498 50

 89 omega   79.00  175.00   0.5000   25.0000
omega____ theta____ kappa____ phi______ frames
    -      108.0000   77.0000  -60.0000 192

 90 omega  133.00  177.00   0.5000   25.0000
omega____ theta____ kappa____ phi______ frames
    -      108.0000   77.0000 -120.0000 88

 91 omega   78.00  105.00   0.5000   25.0000
omega____ theta____ kappa____ phi______ frames
    -      108.0000   77.0000 -120.0000 54

 92 omega   83.00  110.00   0.5000   25.0000
omega____ theta____ kappa____ phi______ frames
    -      108.0000   77.0000   30.0000 54

 93 omega   79.00  107.00   0.5000   25.0000
omega____ theta____ kappa____ phi______ frames
    -      108.0000   77.0000 -180.0000 56

 94 omega   45.00  103.00   0.5000   25.0000
omega____ theta____ kappa____ phi______ frames
    -      108.0000  -77.0000  120.0000 116

 95 omega  140.00  167.00   0.5000   25.0000
omega____ theta____ kappa____ phi______ frames
    -      108.0000   77.0000   90.0000 54

 96 omega   78.00  105.00   0.5000   25.0000
omega____ theta____ kappa____ phi______ frames
    -      108.0000   77.0000   90.0000 54

 97 omega  141.00  168.00   0.5000   25.0000
omega____ theta____ kappa____ phi______ frames
    -      108.0000   64.0000  -90.0000 54

 98 omega   85.00  117.00   0.5000   25.0000
omega____ theta____ kappa____ phi______ frames
    -      108.0000   64.0000  -90.0000 64

 99 omega   37.00  140.00   0.5000   25.0000
omega____ theta____ kappa____ phi______ frames
    -      108.0000  -80.0000   48.6240 206

100 omega  140.00  168.00   0.5000   25.0000
omega____ theta____ kappa____ phi______ frames
    -      108.0000   77.0000    0.0000 56

101 omega   78.00  105.00   0.5000   25.0000
omega____ theta____ kappa____ phi______ frames
    -      108.0000   77.0000    0.0000 54

102 omega   85.00  113.00   0.5000   25.0000
omega____ theta____ kappa____ phi______ frames
    -      108.0000   64.0000  150.0000 56

103 omega  149.00  178.00   0.5000   25.0000
omega____ theta____ kappa____ phi______ frames
    -      108.0000   77.0000   60.0000 58

104 omega   79.00  107.00   0.5000   25.0000
omega____ theta____ kappa____ phi______ frames
    -      108.0000   77.0000   60.0000 56

105 omega   79.00  175.00   0.5000   25.0000
omega____ theta____ kappa____ phi______ frames
    -      108.0000   77.0000 -150.0000 192

106 omega   86.00  111.00   0.5000   25.0000
omega____ theta____ kappa____ phi______ frames
    -      108.0000   64.0000  -30.0000 50

107 omega  112.00  177.00   0.5000   25.0000
omega____ theta____ kappa____ phi______ frames
    -      108.0000   77.0000  150.0000 130

108 omega   79.00  105.00   0.5000   25.0000
omega____ theta____ kappa____ phi______ frames
    -      108.0000   77.0000  150.0000 52

109 omega   85.00  175.00   0.5000   25.0000
omega____ theta____ kappa____ phi______ frames
    -      108.0000   64.0000  120.0000 180

110 omega   86.00  175.00   0.5000   25.0000
omega____ theta____ kappa____ phi______ frames
    -      108.0000   64.0000   30.0000 178

111 omega  109.00  177.00   0.5000   25.0000
omega____ theta____ kappa____ phi______ frames
    -      108.0000   77.0000  -30.0000 136

112 omega   78.00  105.00   0.5000   25.0000
omega____ theta____ kappa____ phi______ frames
    -      108.0000   77.0000  -30.0000 54

113 omega   87.00  115.00   0.5000   25.0000
omega____ theta____ kappa____ phi______ frames
    -      108.0000   64.0000 -120.0000 56

114 omega  127.00  169.00   0.5000   25.0000
omega____ theta____ kappa____ phi______ frames
    -      108.0000   64.0000 -180.0000 84

115 omega   87.00  118.00   0.5000   25.0000
omega____ theta____ kappa____ phi______ frames
    -      108.0000   64.0000 -180.0000 62

116 omega  128.00  164.00   0.5000   25.0000
omega____ theta____ kappa____ phi______ frames
    -      108.0000   64.0000   22.4682 72

117 omega   68.00   96.00   0.5000   25.0000
omega____ theta____ kappa____ phi______ frames
    -      108.0000  -77.0000   90.0000 56

118 omega   85.00  122.00   0.5000   25.0000
omega____ theta____ kappa____ phi______ frames
    -      108.0000   64.0000   22.4682 74

119 omega  -44.00   73.00   0.5000    5.0000
omega____ theta____ kappa____ phi______ frames
    -        0.0000   19.0000  -30.0000 234

120 omega  -26.00   72.00   0.5000    5.0000
omega____ theta____ kappa____ phi______ frames
    -        0.0000   38.0000  150.0000 196

121 omega   -6.00   46.00   0.5000    5.0000
omega____ theta____ kappa____ phi______ frames
    -       26.0000   80.0000   52.2369 104

122 omega   43.00  139.00   0.5000   22.0000
omega____ theta____ kappa____ phi______ frames
    -       70.0000   72.0000  -46.4239 192

123 omega   51.00   76.00   0.5000   22.0000
omega____ theta____ kappa____ phi______ frames
    -       78.0000   72.0000  127.7873 50

;
_diffrn_measurement_device '\k-geometry diffractometer'
_diffrn_measurement_device_type 'Agilent SuperNova, Dual, Cu at zero, Eos'
_diffrn_measurement_method '\w scans'
_diffrn_measurement_specimen_support 'polyimid foil'
_diffrn_orient_matrix_UB_11 -0.0527581000
_diffrn_orient_matrix_UB_12 -0.0379559000
_diffrn_orient_matrix_UB_13 -0.0837558000
_diffrn_orient_matrix_UB_21 0.2596845000
_diffrn_orient_matrix_UB_22 -0.0044375000
_diffrn_orient_matrix_UB_23 -0.0089755000
_diffrn_orient_matrix_UB_31 -0.0464452000
_diffrn_orient_matrix_UB_32 -0.0988601000
_diffrn_orient_matrix_UB_33 0.0029859000
_diffrn_radiation_monochromator mirror
_diffrn_radiation_probe x-ray
_diffrn_radiation_type 'Cu K\a'
_diffrn_radiation_wavelength 1.5418
_diffrn_reflns_av_R_equivalents 0.0764
_diffrn_reflns_av_unetI/netI 0.0490
_diffrn_reflns_laue_measured_fraction_full 0.981
_diffrn_reflns_laue_measured_fraction_max 0.957
_diffrn_reflns_limit_h_max 7
_diffrn_reflns_limit_h_min -7
_diffrn_reflns_limit_k_max 16
_diffrn_reflns_limit_k_min -18
_diffrn_reflns_limit_l_max 23
_diffrn_reflns_limit_l_min -23
_diffrn_reflns_number 36116
_diffrn_reflns_point_group_measured_fraction_full 0.981
_diffrn_reflns_point_group_measured_fraction_max 0.957
_diffrn_reflns_theta_full 67.684
_diffrn_reflns_theta_max 71.406
_diffrn_reflns_theta_min 4.463
_diffrn_source 'microfocus X-Ray tube'
_diffrn_source_type 'Agilent SuperNova (Cu) X-ray Source'
_exptl_absorpt_coefficient_mu 2.089
_exptl_absorpt_correction_T_max 0.935
_exptl_absorpt_correction_T_min 0.764
_exptl_absorpt_correction_type analytical
_exptl_absorpt_process_details
;
CrysAlisPro, Agilent Technologies,
Version 1.171.36.28 (release 01-02-2013 CrysAlis171 .NET)
(compiled Feb  1 2013,16:14:44)
Analytical numeric absorption correction using a multifaceted crystal
            model based on expressions derived by R.C. Clark & J.S. Reid.
(Clark, R. C. & Reid, J. S. (1995). Acta Cryst. A51, 887-897)
;
_exptl_crystal_colour red
_exptl_crystal_density_diffrn 1.392
_exptl_crystal_description needle
_exptl_crystal_F_000 708
_exptl_crystal_size_max 0.237
_exptl_crystal_size_mid 0.040
_exptl_crystal_size_min 0.035
_refine_diff_density_max 0.506
_refine_diff_density_min -0.437
_refine_diff_density_rms 0.093
_refine_ls_extinction_method none
_refine_ls_goodness_of_fit_ref 1.042
_refine_ls_hydrogen_treatment constr
_refine_ls_matrix_type full
_refine_ls_number_parameters 412
_refine_ls_number_reflns 6101
_refine_ls_number_restraints 0
_refine_ls_restrained_S_all 1.042
_refine_ls_R_factor_all 0.0790
_refine_ls_R_factor_gt 0.0601
_refine_ls_shift/su_max 0.000
_refine_ls_shift/su_mean 0.000
_refine_ls_structure_factor_coef Fsqd
_refine_ls_weighting_details 'w=1/[\s^2^(Fo^2^)+(0.1169P)^2^+0.1212P] where P=(Fo^2^+2Fc^2^)/3'
_refine_ls_weighting_scheme calc
_refine_ls_wR_factor_gt 0.1627
_refine_ls_wR_factor_ref 0.1815
_reflns_Friedel_coverage 0.000
_reflns_number_gt 4663
_reflns_number_total 6101
_reflns_threshold_expression 'I > 2\s(I)'
_cod_data_source_file jo5b01969_si_003.cif
_cod_data_source_block ga_sl1_sq
_cod_depositor_comments 'Adding full bibliography for 4031741.cif.'
_cod_original_cell_volume 1640.61(11)
_cod_database_code 4031741
_audit_block_refno 1750
_audit_block_usercomment 'sl70, needle, red'
_chemical_oxdiff_formula 'C68 H56 F14 N4 S4'
_chemical_oxdiff_usercomment 'sl70, needle, red'
_shelx_space_group_comment
;
The symmetry employed for this shelxl refinement is uniquely defined
by the following loop, which should always be used as a source of
symmetry information in preference to the above space-group names.
They are only intended as comments.
;
_shelx_estimated_absorpt_t_max 0.818
_shelx_estimated_absorpt_t_min 0.818
_reflns_odcompleteness_completeness 98.17
_reflns_odcompleteness_iscentric 1
_reflns_odcompleteness_theta 66.97
_shelxl_version_number 2014/7
_olex2_refinement_description
;
1. Fixed Uiso
 At 1.2 times of:
  All C(H) groups
 At 1.5 times of:
  All C(H,H,H) groups
2.a Aromatic/amide H refined with riding coordinates:
 C3(H3), C9(H9), C27(H27), C28(H28), C30(H30), C31(H31), C37(H37), C38(H38),
 C40(H40), C41(H41)
2.b Idealised Me refined as rotating group:
 C33(H33A,H33B,H33C), C34(H34A,H34B,H34C), C35(H35A,H35B,H35C), C43(H43A,H43B,
 H43C), C44(H44A,H44B,H44C), C45(H45A,H45B,H45C)
;
_olex2_submission_special_instructions 'No special instructions were received'
_cell_oxdiff_length_a 5.8355(2)
_cell_oxdiff_length_b 15.6172(7)
_cell_oxdiff_length_c 19.3487(5)
_cell_oxdiff_angle_alpha 108.533(3)
_cell_oxdiff_angle_beta 91.452(3)
_cell_oxdiff_angle_gamma 99.953(4)
_cell_oxdiff_volume 1640.61(11)
_cell_oxdiff_measurement_reflns_used 8610
_platon_squeeze_void_probe_radius 1.20

loop_
_symmetry_equiv_pos_as_xyz
'x, y, z'
'-x, -y, -z'

loop_
_atom_site_label
_atom_site_type_symbol
_atom_site_fract_x
_atom_site_fract_y
_atom_site_fract_z
_atom_site_U_iso_or_equiv
_atom_site_adp_type
_atom_site_occupancy
_atom_site_site_symmetry_order
_atom_site_calc_flag
_atom_site_refinement_flags_posn
S1 S 0.28108(13) -0.30441(5) 0.03101(4) 0.0347(2) Uani 1 1 d .
S2 S 0.72760(13) 0.23197(5) 0.18637(3) 0.0338(2) Uani 1 1 d .
F1 F 0.9483(3) -0.15760(12) 0.18098(8) 0.0376(4) Uani 1 1 d .
F2 F 1.1033(3) -0.01188(13) 0.21321(8) 0.0373(4) Uani 1 1 d .
F3 F 0.6168(3) -0.11153(17) 0.28156(10) 0.0558(6) Uani 1 1 d .
F4 F 0.8095(4) 0.02963(14) 0.31674(9) 0.0539(6) Uani 1 1 d .
F5 F 0.9932(5) -0.16892(15) 0.31852(10) 0.0668(7) Uani 1 1 d .
F6 F 0.9150(4) -0.05832(16) 0.40497(9) 0.0587(6) Uani 1 1 d .
F7 F 1.2029(4) -0.03564(19) 0.34393(12) 0.0716(7) Uani 1 1 d .
N1 N 0.5686(4) -0.13376(17) 0.11732(11) 0.0286(5) Uani 1 1 d .
N2 N 0.7152(4) 0.02917(17) 0.16472(11) 0.0289(5) Uani 1 1 d .
C1 C 0.3967(5) -0.1188(2) 0.07679(12) 0.0273(6) Uani 1 1 d .
C2 C 0.2294(5) -0.1975(2) 0.03079(13) 0.0293(6) Uani 1 1 d .
C3 C 0.0485(5) -0.18197(19) -0.00758(13) 0.0272(6) Uani 1 1 d .
H3 H -0.0623 -0.2334 -0.0374 0.033 Uiso 1 1 calc R
C4 C 0.0196(5) -0.0926(2) -0.00476(12) 0.0281(6) Uani 1 1 d .
C5 C 0.1857(5) -0.0143(2) 0.03891(12) 0.0260(6) Uani 1 1 d .
C6 C 0.3726(4) -0.03006(19) 0.07928(12) 0.0257(6) Uani 1 1 d .
C7 C 0.5417(5) 0.0448(2) 0.12557(13) 0.0273(6) Uani 1 1 d .
C8 C 0.5201(5) 0.1362(2) 0.13093(13) 0.0306(6) Uani 1 1 d .
C9 C 0.3415(5) 0.1505(2) 0.09210(13) 0.0275(6) Uani 1 1 d .
H9 H 0.3303 0.2119 0.0965 0.033 Uiso 1 1 calc R
C10 C -0.1683(5) -0.0763(2) -0.04453(12) 0.0267(6) Uani 1 1 d .
C21 C 0.7142(5) -0.0576(2) 0.15814(13) 0.0295(6) Uani 1 1 d .
C23 C 0.9006(5) -0.0721(2) 0.20760(14) 0.0301(6) Uani 1 1 d .
C24 C 0.8277(5) -0.0580(2) 0.28624(14) 0.0328(7) Uani 1 1 d .
C25 C 0.9886(5) -0.0814(2) 0.33885(15) 0.0356(7) Uani 1 1 d .
C26 C 0.0673(5) -0.3818(2) -0.03790(14) 0.0306(6) Uani 1 1 d .
C27 C 0.1211(5) -0.4095(2) -0.11061(15) 0.0335(7) Uani 1 1 d .
H27 H 0.2666 -0.3838 -0.1236 0.040 Uiso 1 1 calc R
C28 C -0.0382(5) -0.4746(2) -0.16361(14) 0.0337(7) Uani 1 1 d .
H28 H -0.0015 -0.4917 -0.2131 0.040 Uiso 1 1 calc R
C29 C -0.2502(5) -0.5156(2) -0.14670(13) 0.0285(6) Uani 1 1 d .
C30 C -0.3024(5) -0.4862(2) -0.07451(15) 0.0360(7) Uani 1 1 d .
H30 H -0.4483 -0.5117 -0.0616 0.043 Uiso 1 1 calc R
C31 C -0.1451(5) -0.4199(2) -0.02022(15) 0.0387(7) Uani 1 1 d .
H31 H -0.1844 -0.4010 0.0290 0.046 Uiso 1 1 calc R
C32 C -0.4131(5) -0.5921(2) -0.20701(13) 0.0311(6) Uani 1 1 d .
C33 C -0.4852(6) -0.5528(3) -0.26612(15) 0.0414(8) Uani 1 1 d .
H33A H -0.5594 -0.5000 -0.2436 0.062 Uiso 1 1 calc GR
H33B H -0.5956 -0.6003 -0.3036 0.062 Uiso 1 1 calc GR
H33C H -0.3465 -0.5330 -0.2888 0.062 Uiso 1 1 calc GR
C34 C -0.2795(5) -0.6698(2) -0.24113(15) 0.0384(7) Uani 1 1 d .
H34A H -0.1405 -0.6456 -0.2615 0.058 Uiso 1 1 calc GR
H34B H -0.3806 -0.7189 -0.2802 0.058 Uiso 1 1 calc GR
H34C H -0.2321 -0.6944 -0.2035 0.058 Uiso 1 1 calc GR
C35 C -0.6311(5) -0.6327(2) -0.17808(15) 0.0368(7) Uani 1 1 d .
H35A H -0.5858 -0.6596 -0.1417 0.055 Uiso 1 1 calc GR
H35B H -0.7297 -0.6805 -0.2186 0.055 Uiso 1 1 calc GR
H35C H -0.7182 -0.5841 -0.1553 0.055 Uiso 1 1 calc GR
C36 C 0.6864(5) 0.2244(2) 0.27509(14) 0.0305(6) Uani 1 1 d .
C37 C 0.4729(5) 0.1892(2) 0.29483(15) 0.0347(7) Uani 1 1 d .
H37 H 0.3413 0.1660 0.2598 0.042 Uiso 1 1 calc R
C38 C 0.4509(5) 0.1876(2) 0.36565(15) 0.0360(7) Uani 1 1 d .
H38 H 0.3039 0.1622 0.3780 0.043 Uiso 1 1 calc R
C39 C 0.6392(5) 0.2222(2) 0.41939(14) 0.0338(7) Uani 1 1 d .
C40 C 0.8486(5) 0.2582(3) 0.39858(16) 0.0408(8) Uani 1 1 d .
H40 H 0.9787 0.2836 0.4341 0.049 Uiso 1 1 calc R
C41 C 0.8767(5) 0.2589(2) 0.32751(15) 0.0386(7) Uani 1 1 d .
H41 H 1.0247 0.2827 0.3148 0.046 Uiso 1 1 calc R
C42 C 0.6152(5) 0.2169(2) 0.49694(15) 0.0378(7) Uani 1 1 d .
C43 C 0.6691(7) 0.1252(3) 0.49736(18) 0.0538(9) Uani 1 1 d .
H43A H 0.5609 0.0749 0.4613 0.081 Uiso 1 1 calc GR
H43B H 0.6514 0.1198 0.5461 0.081 Uiso 1 1 calc GR
H43C H 0.8298 0.1218 0.4849 0.081 Uiso 1 1 calc GR
C44 C 0.3695(6) 0.2243(4) 0.51987(19) 0.0609(11) Uani 1 1 d .
H44A H 0.3292 0.2806 0.5149 0.091 Uiso 1 1 calc GR
H44B H 0.3633 0.2264 0.5709 0.091 Uiso 1 1 calc GR
H44C H 0.2580 0.1708 0.4885 0.091 Uiso 1 1 calc GR
C45 C 0.7845(6) 0.2955(3) 0.55333(17) 0.0528(10) Uani 1 1 d .
H45A H 0.9454 0.2911 0.5416 0.079 Uiso 1 1 calc GR
H45B H 0.7639 0.2911 0.6023 0.079 Uiso 1 1 calc GR
H45C H 0.7525 0.3546 0.5522 0.079 Uiso 1 1 calc GR

loop_
_atom_site_aniso_label
_atom_site_aniso_U_11
_atom_site_aniso_U_22
_atom_site_aniso_U_33
_atom_site_aniso_U_23
_atom_site_aniso_U_13
_atom_site_aniso_U_12
S1 0.0423(4) 0.0317(5) 0.0280(3) 0.0088(3) -0.0119(3) 0.0055(3)
S2 0.0407(4) 0.0345(5) 0.0245(3) 0.0136(3) -0.0096(3) -0.0031(3)
F1 0.0439(10) 0.0388(11) 0.0283(8) 0.0057(7) -0.0064(7) 0.0146(8)
F2 0.0315(9) 0.0494(12) 0.0323(8) 0.0193(7) -0.0042(6) 0.0004(7)
F3 0.0350(10) 0.0992(18) 0.0448(10) 0.0451(11) -0.0013(8) 0.0025(10)
F4 0.0968(16) 0.0528(13) 0.0255(8) 0.0164(8) 0.0082(9) 0.0429(12)
F5 0.1148(19) 0.0487(14) 0.0389(10) 0.0096(9) -0.0228(11) 0.0343(13)
F6 0.0840(15) 0.0815(17) 0.0269(9) 0.0255(9) 0.0062(9) 0.0436(13)
F7 0.0505(13) 0.111(2) 0.0585(13) 0.0507(13) -0.0251(10) -0.0095(12)
N1 0.0304(12) 0.0351(15) 0.0212(10) 0.0116(9) -0.0018(8) 0.0049(10)
N2 0.0352(13) 0.0333(15) 0.0190(10) 0.0105(9) -0.0019(8) 0.0056(10)
C1 0.0299(14) 0.0371(18) 0.0162(11) 0.0113(10) 0.0000(9) 0.0052(12)
C2 0.0359(15) 0.0328(17) 0.0194(11) 0.0093(10) -0.0023(10) 0.0063(12)
C3 0.0360(15) 0.0242(16) 0.0203(11) 0.0072(10) -0.0020(10) 0.0032(11)
C4 0.0337(14) 0.0355(18) 0.0142(11) 0.0087(10) 0.0006(9) 0.0039(12)
C5 0.0319(14) 0.0313(17) 0.0158(11) 0.0099(10) -0.0003(9) 0.0052(11)
C6 0.0312(14) 0.0310(17) 0.0152(11) 0.0093(10) 0.0007(9) 0.0037(11)
C7 0.0319(14) 0.0316(17) 0.0187(11) 0.0114(10) -0.0029(9) 0.0014(11)
C8 0.0346(15) 0.0355(18) 0.0176(11) 0.0077(10) -0.0037(10) -0.0015(12)
C9 0.0360(15) 0.0262(16) 0.0213(12) 0.0122(10) -0.0024(10) 0.0009(11)
C10 0.0347(14) 0.0318(17) 0.0134(10) 0.0092(10) -0.0007(9) 0.0029(11)
C21 0.0311(14) 0.0399(19) 0.0175(11) 0.0104(11) -0.0010(10) 0.0051(12)
C23 0.0322(15) 0.0356(18) 0.0227(12) 0.0103(11) -0.0024(10) 0.0059(12)
C24 0.0360(16) 0.0414(19) 0.0256(13) 0.0150(12) -0.0002(11) 0.0125(13)
C25 0.0440(17) 0.037(2) 0.0266(13) 0.0103(12) -0.0053(11) 0.0108(13)
C26 0.0405(16) 0.0288(17) 0.0222(12) 0.0076(10) -0.0071(10) 0.0087(12)
C27 0.0360(15) 0.0377(18) 0.0281(13) 0.0136(12) -0.0005(11) 0.0056(12)
C28 0.0430(16) 0.0397(19) 0.0187(12) 0.0093(11) 0.0007(10) 0.0094(13)
C29 0.0393(15) 0.0277(16) 0.0202(12) 0.0092(10) -0.0064(10) 0.0098(12)
C30 0.0389(16) 0.0415(19) 0.0257(13) 0.0115(12) 0.0019(11) 0.0020(13)
C31 0.0444(17) 0.044(2) 0.0221(13) 0.0058(12) -0.0007(11) 0.0049(14)
C32 0.0368(15) 0.0345(17) 0.0207(12) 0.0086(11) -0.0056(10) 0.0058(12)
C33 0.0446(18) 0.058(2) 0.0258(13) 0.0188(13) -0.0066(11) 0.0116(15)
C34 0.0429(17) 0.040(2) 0.0257(13) 0.0024(12) -0.0043(11) 0.0072(14)
C35 0.0404(16) 0.042(2) 0.0266(13) 0.0102(12) -0.0060(11) 0.0069(13)
C36 0.0385(15) 0.0288(17) 0.0241(12) 0.0102(11) -0.0055(10) 0.0043(12)
C37 0.0341(15) 0.0377(19) 0.0279(13) 0.0070(12) -0.0075(11) 0.0036(12)
C38 0.0326(15) 0.044(2) 0.0275(13) 0.0078(12) 0.0003(11) 0.0045(13)
C39 0.0396(16) 0.0396(19) 0.0254(13) 0.0126(12) -0.0028(11) 0.0134(13)
C40 0.0326(16) 0.061(2) 0.0300(14) 0.0199(14) -0.0088(11) 0.0053(14)
C41 0.0330(15) 0.054(2) 0.0284(14) 0.0174(13) -0.0054(11) 0.0007(13)
C42 0.0397(17) 0.049(2) 0.0302(14) 0.0187(13) -0.0014(11) 0.0126(14)
C43 0.070(2) 0.062(3) 0.0354(16) 0.0228(16) -0.0041(15) 0.0151(19)
C44 0.044(2) 0.112(4) 0.0426(18) 0.041(2) 0.0091(14) 0.025(2)
C45 0.058(2) 0.070(3) 0.0268(15) 0.0117(15) 0.0030(13) 0.0108(18)

loop_
_atom_type_symbol
_atom_type_description
_atom_type_scat_dispersion_real
_atom_type_scat_dispersion_imag
_atom_type_scat_source
C C 0.0181 0.0091 'International Tables Vol C Tables 4.2.6.8 and 6.1.1.4'
H H 0.0000 0.0000 'International Tables Vol C Tables 4.2.6.8 and 6.1.1.4'
F F 0.0727 0.0534 'International Tables Vol C Tables 4.2.6.8 and 6.1.1.4'
N N 0.0311 0.0180 'International Tables Vol C Tables 4.2.6.8 and 6.1.1.4'
S S 0.3331 0.5567 'International Tables Vol C Tables 4.2.6.8 and 6.1.1.4'
O O 0.0492 0.0322 'International Tables Vol C Tables 4.2.6.8 and 6.1.1.4'

loop_
_exptl_crystal_face_index_h
_exptl_crystal_face_index_k
_exptl_crystal_face_index_l
_exptl_crystal_face_perp_dist
_exptl_oxdiff_crystal_face_indexfrac_h
_exptl_oxdiff_crystal_face_indexfrac_k
_exptl_oxdiff_crystal_face_indexfrac_l
_exptl_oxdiff_crystal_face_x
_exptl_oxdiff_crystal_face_y
_exptl_oxdiff_crystal_face_z
0 10 -5 0.0200 0.0079 9.9989 -4.9634 0.0358 0.0022 -1.0037
4 -2 1 0.1076 3.9999 -1.9960 0.9974 -0.2188 1.0386 0.0145
-4 3 -1 0.1227 -3.9990 2.9948 -0.9932 0.1805 -1.0429 -0.1133
0 -10 5 0.0200 -0.0079 -9.9989 4.9634 -0.0358 -0.0022 1.0037
0 0 -12 0.0177 -0.0026 0.0258 -12.0118 1.0052 0.1070 -0.0383
0 0 12 0.0177 0.0026 -0.0258 12.0118 -1.0052 -0.1070 0.0383

loop_
_geom_angle_atom_site_label_1
_geom_angle_atom_site_label_2
_geom_angle_atom_site_label_3
_geom_angle
_geom_angle_site_symmetry_1
_geom_angle_site_symmetry_3
C2 S1 C26 101.94(13) . .
C8 S2 C36 101.69(13) . .
C21 N1 C1 114.4(3) . .
C21 N2 C7 116.1(2) . .
N1 C1 C2 118.4(3) . .
N1 C1 C6 122.3(2) . .
C6 C1 C2 119.3(2) . .
C1 C2 S1 115.1(2) . .
C3 C2 S1 126.6(2) . .
C3 C2 C1 118.3(3) . .
C2 C3 H3 118.5 . .
C2 C3 C4 123.0(3) . .
C4 C3 H3 118.5 . .
C3 C4 C5 119.5(2) . .
C3 C4 C10 123.1(2) . .
C10 C4 C5 117.5(3) . .
C6 C5 C4 117.7(3) . .
C10 C5 C4 122.7(2) 2 .
C10 C5 C6 119.5(2) 2 .
C1 C6 C5 122.1(2) . .
C1 C6 C7 116.9(2) . .
C5 C6 C7 121.0(3) . .
N2 C7 C6 120.5(3) . .
N2 C7 C8 120.9(2) . .
C6 C7 C8 118.6(2) . .
C7 C8 S2 120.8(2) . .
C9 C8 S2 119.3(2) . .
C9 C8 C7 119.9(2) . .
C8 C9 H9 118.6 . .
C8 C9 C10 122.8(3) . 2
C10 C9 H9 118.6 2 .
C4 C10 C9 122.0(3) . 2
C5 C10 C4 119.8(2) 2 .
C5 C10 C9 118.1(2) 2 2
N1 C21 C23 115.4(3) . .
N2 C21 N1 129.8(2) . .
N2 C21 C23 114.7(2) . .
F1 C23 F2 107.2(2) . .
F1 C23 C21 111.4(2) . .
F1 C23 C24 107.8(2) . .
F2 C23 C21 110.9(2) . .
F2 C23 C24 107.0(2) . .
C21 C23 C24 112.3(2) . .
F3 C24 C23 108.0(2) . .
F3 C24 C25 106.6(2) . .
F4 C24 F3 108.8(2) . .
F4 C24 C23 108.6(2) . .
F4 C24 C25 107.5(2) . .
C25 C24 C23 117.2(2) . .
F5 C25 F6 107.5(3) . .
F5 C25 F7 108.6(3) . .
F5 C25 C24 112.1(2) . .
F6 C25 C24 110.1(2) . .
F7 C25 F6 107.5(2) . .
F7 C25 C24 111.0(3) . .
C27 C26 S1 119.5(2) . .
C31 C26 S1 121.2(2) . .
C31 C26 C27 119.2(3) . .
C26 C27 H27 120.1 . .
C28 C27 C26 119.7(3) . .
C28 C27 H27 120.1 . .
C27 C28 H28 119.0 . .
C27 C28 C29 122.0(2) . .
C29 C28 H28 119.0 . .
C28 C29 C32 119.7(2) . .
C30 C29 C28 117.5(2) . .
C30 C29 C32 122.8(3) . .
C29 C30 H30 119.3 . .
C29 C30 C31 121.4(3) . .
C31 C30 H30 119.3 . .
C26 C31 C30 120.1(3) . .
C26 C31 H31 119.9 . .
C30 C31 H31 119.9 . .
C29 C32 C33 109.0(3) . .
C29 C32 C34 108.5(2) . .
C34 C32 C33 109.4(2) . .
C35 C32 C29 112.7(2) . .
C35 C32 C33 109.3(2) . .
C35 C32 C34 108.0(3) . .
C32 C33 H33A 109.5 . .
C32 C33 H33B 109.5 . .
C32 C33 H33C 109.5 . .
H33A C33 H33B 109.5 . .
H33A C33 H33C 109.5 . .
H33B C33 H33C 109.5 . .
C32 C34 H34A 109.5 . .
C32 C34 H34B 109.5 . .
C32 C34 H34C 109.5 . .
H34A C34 H34B 109.5 . .
H34A C34 H34C 109.5 . .
H34B C34 H34C 109.5 . .
C32 C35 H35A 109.5 . .
C32 C35 H35B 109.5 . .
C32 C35 H35C 109.5 . .
H35A C35 H35B 109.5 . .
H35A C35 H35C 109.5 . .
H35B C35 H35C 109.5 . .
C37 C36 S2 123.0(2) . .
C37 C36 C41 119.0(3) . .
C41 C36 S2 117.9(2) . .
C36 C37 H37 119.9 . .
C36 C37 C38 120.2(3) . .
C38 C37 H37 119.9 . .
C37 C38 H38 119.1 . .
C37 C38 C39 121.8(3) . .
C39 C38 H38 119.1 . .
C38 C39 C42 121.4(3) . .
C40 C39 C38 116.8(3) . .
C40 C39 C42 121.8(3) . .
C39 C40 H40 118.7 . .
C39 C40 C41 122.5(3) . .
C41 C40 H40 118.7 . .
C36 C41 H41 120.2 . .
C40 C41 C36 119.6(3) . .
C40 C41 H41 120.2 . .
C43 C42 C39 108.1(3) . .
C43 C42 C44 109.6(3) . .
C43 C42 C45 109.5(3) . .
C44 C42 C39 111.3(2) . .
C44 C42 C45 107.2(3) . .
C45 C42 C39 111.2(3) . .
C42 C43 H43A 109.5 . .
C42 C43 H43B 109.5 . .
C42 C43 H43C 109.5 . .
H43A C43 H43B 109.5 . .
H43A C43 H43C 109.5 . .
H43B C43 H43C 109.5 . .
C42 C44 H44A 109.5 . .
C42 C44 H44B 109.5 . .
C42 C44 H44C 109.5 . .
H44A C44 H44B 109.5 . .
H44A C44 H44C 109.5 . .
H44B C44 H44C 109.5 . .
C42 C45 H45A 109.5 . .
C42 C45 H45B 109.5 . .
C42 C45 H45C 109.5 . .
H45A C45 H45B 109.5 . .
H45A C45 H45C 109.5 . .
H45B C45 H45C 109.5 . .

loop_
_geom_bond_atom_site_label_1
_geom_bond_atom_site_label_2
_geom_bond_distance
_geom_bond_site_symmetry_2
S1 C2 1.748(3) .
S1 C26 1.779(3) .
S2 C8 1.773(3) .
S2 C36 1.777(3) .
F1 C23 1.350(3) .
F2 C23 1.357(3) .
F3 C24 1.346(4) .
F4 C24 1.331(4) .
F5 C25 1.302(4) .
F6 C25 1.319(3) .
F7 C25 1.313(4) .
N1 C1 1.354(3) .
N1 C21 1.334(4) .
N2 C7 1.350(3) .
N2 C21 1.319(4) .
C1 C2 1.450(4) .
C1 C6 1.403(4) .
C2 C3 1.374(4) .
C3 H3 0.9500 .
C3 C4 1.419(4) .
C4 C5 1.428(4) .
C4 C10 1.428(4) .
C5 C6 1.425(4) .
C5 C10 1.406(4) 2
C6 C7 1.426(4) .
C7 C8 1.426(4) .
C8 C9 1.359(4) .
C9 H9 0.9500 .
C9 C10 1.443(4) 2
C10 C5 1.406(4) 2
C10 C9 1.443(4) 2
C21 C23 1.523(4) .
C23 C24 1.548(4) .
C24 C25 1.536(4) .
C26 C27 1.396(4) .
C26 C31 1.379(4) .
C27 H27 0.9500 .
C27 C28 1.382(4) .
C28 H28 0.9500 .
C28 C29 1.388(4) .
C29 C30 1.385(4) .
C29 C32 1.535(4) .
C30 H30 0.9500 .
C30 C31 1.396(4) .
C31 H31 0.9500 .
C32 C33 1.540(4) .
C32 C34 1.537(4) .
C32 C35 1.522(4) .
C33 H33A 0.9800 .
C33 H33B 0.9800 .
C33 H33C 0.9800 .
C34 H34A 0.9800 .
C34 H34B 0.9800 .
C34 H34C 0.9800 .
C35 H35A 0.9800 .
C35 H35B 0.9800 .
C35 H35C 0.9800 .
C36 C37 1.386(4) .
C36 C41 1.393(4) .
C37 H37 0.9500 .
C37 C38 1.387(4) .
C38 H38 0.9500 .
C38 C39 1.400(4) .
C39 C40 1.380(4) .
C39 C42 1.537(4) .
C40 H40 0.9500 .
C40 C41 1.392(4) .
C41 H41 0.9500 .
C42 C43 1.521(5) .
C42 C44 1.524(5) .
C42 C45 1.533(5) .
C43 H43A 0.9800 .
C43 H43B 0.9800 .
C43 H43C 0.9800 .
C44 H44A 0.9800 .
C44 H44B 0.9800 .
C44 H44C 0.9800 .
C45 H45A 0.9800 .
C45 H45B 0.9800 .
C45 H45C 0.9800 .

loop_
_geom_torsion_atom_site_label_1
_geom_torsion_atom_site_label_2
_geom_torsion_atom_site_label_3
_geom_torsion_atom_site_label_4
_geom_torsion
_geom_torsion_site_symmetry_1
_geom_torsion_site_symmetry_4
S1 C2 C3 C4 -179.9(2) . .
S1 C26 C27 C28 175.5(2) . .
S1 C26 C31 C30 -174.7(3) . .
S2 C8 C9 C10 178.66(19) . 2
S2 C36 C37 C38 -178.2(2) . .
S2 C36 C41 C40 177.0(3) . .
F1 C23 C24 F3 -70.2(3) . .
F1 C23 C24 F4 172.0(2) . .
F1 C23 C24 C25 50.1(3) . .
F2 C23 C24 F3 174.8(2) . .
F2 C23 C24 F4 57.0(3) . .
F2 C23 C24 C25 -64.9(3) . .
F3 C24 C25 F5 55.1(3) . .
F3 C24 C25 F6 -64.5(3) . .
F3 C24 C25 F7 176.7(3) . .
F4 C24 C25 F5 171.5(3) . .
F4 C24 C25 F6 52.0(3) . .
F4 C24 C25 F7 -66.8(3) . .
N1 C1 C2 S1 -2.6(3) . .
N1 C1 C2 C3 176.9(2) . .
N1 C1 C6 C5 -177.3(2) . .
N1 C1 C6 C7 1.4(4) . .
N1 C21 C23 F1 25.6(3) . .
N1 C21 C23 F2 144.8(2) . .
N1 C21 C23 C24 -95.5(3) . .
N2 C7 C8 S2 2.6(4) . .
N2 C7 C8 C9 -178.7(2) . .
N2 C21 C23 F1 -157.3(2) . .
N2 C21 C23 F2 -38.1(3) . .
N2 C21 C23 C24 81.5(3) . .
C1 N1 C21 N2 0.0(4) . .
C1 N1 C21 C23 176.6(2) . .
C1 C2 C3 C4 0.7(4) . .
C1 C6 C7 N2 -0.1(4) . .
C1 C6 C7 C8 -178.6(2) . .
C2 S1 C26 C27 88.4(3) . .
C2 S1 C26 C31 -96.1(3) . .
C2 C1 C6 C5 1.1(4) . .
C2 C1 C6 C7 179.8(2) . .
C2 C3 C4 C5 0.8(4) . .
C2 C3 C4 C10 -179.9(2) . .
C3 C4 C5 C6 -1.3(4) . .
C3 C4 C5 C10 -179.8(2) . 2
C3 C4 C10 C5 179.9(2) . 2
C3 C4 C10 C9 -1.3(4) . 2
C4 C5 C6 C1 0.3(4) . .
C4 C5 C6 C7 -178.3(2) . .
C5 C4 C10 C5 -0.8(4) . 2
C5 C4 C10 C9 178.0(2) . 2
C5 C6 C7 N2 178.6(2) . .
C5 C6 C7 C8 0.1(4) . .
C6 C1 C2 S1 178.87(19) . .
C6 C1 C2 C3 -1.6(4) . .
C6 C7 C8 S2 -178.94(19) . .
C6 C7 C8 C9 -0.3(4) . .
C7 N2 C21 N1 1.2(4) . .
C7 N2 C21 C23 -175.4(2) . .
C7 C8 C9 C10 0.0(4) . 2
C8 S2 C36 C37 -31.1(3) . .
C8 S2 C36 C41 151.4(3) . .
C10 C4 C5 C6 179.4(2) . .
C10 C4 C5 C10 0.9(4) . 2
C10 C5 C6 C1 178.9(2) 2 .
C10 C5 C6 C7 0.3(4) 2 .
C21 N1 C1 C2 -179.8(2) . .
C21 N1 C1 C6 -1.4(4) . .
C21 N2 C7 C6 -1.1(4) . .
C21 N2 C7 C8 177.4(2) . .
C21 C23 C24 F3 53.0(3) . .
C21 C23 C24 F4 -64.8(3) . .
C21 C23 C24 C25 173.2(3) . .
C23 C24 C25 F5 -65.9(4) . .
C23 C24 C25 F6 174.5(3) . .
C23 C24 C25 F7 55.7(4) . .
C26 S1 C2 C1 -173.5(2) . .
C26 S1 C2 C3 7.0(3) . .
C26 C27 C28 C29 -1.7(5) . .
C27 C26 C31 C30 0.8(5) . .
C27 C28 C29 C30 2.7(5) . .
C27 C28 C29 C32 -175.9(3) . .
C28 C29 C30 C31 -2.0(5) . .
C28 C29 C32 C33 -61.6(3) . .
C28 C29 C32 C34 57.4(3) . .
C28 C29 C32 C35 176.9(3) . .
C29 C30 C31 C26 0.3(5) . .
C30 C29 C32 C33 119.9(3) . .
C30 C29 C32 C34 -121.1(3) . .
C30 C29 C32 C35 -1.6(4) . .
C31 C26 C27 C28 -0.1(5) . .
C32 C29 C30 C31 176.6(3) . .
C36 S2 C8 C7 -64.0(2) . .
C36 S2 C8 C9 117.3(2) . .
C36 C37 C38 C39 1.0(5) . .
C37 C36 C41 C40 -0.7(5) . .
C37 C38 C39 C40 0.0(5) . .
C37 C38 C39 C42 -177.7(3) . .
C38 C39 C40 C41 -1.4(5) . .
C38 C39 C42 C43 88.0(4) . .
C38 C39 C42 C44 -32.4(5) . .
C38 C39 C42 C45 -151.8(3) . .
C39 C40 C41 C36 1.8(6) . .
C40 C39 C42 C43 -89.7(4) . .
C40 C39 C42 C44 149.9(3) . .
C40 C39 C42 C45 30.5(4) . .
C41 C36 C37 C38 -0.7(5) . .
C42 C39 C40 C41 176.3(3) . .

loop_
_platon_squeeze_void_nr
_platon_squeeze_void_average_x
_platon_squeeze_void_average_y
_platon_squeeze_void_average_z
_platon_squeeze_void_volume
_platon_squeeze_void_count_electrons
_platon_squeeze_void_content
1 -0.085 0.500 0.500 205 45 'disordered thf'
